data_7228764
loop_
_publ_author_name
'Torubaev, Yury'
'Lyssenko, Konstantin A.'
'Barzilovich, Petro Yu.'
'Mobin, Shaikh M.'
'Singh, Ajeet'
'Saratov, George A.'
'Mathur, Pradeep'

_publ_section_title
;
 Self-assembly of conducting cocrystals via iodine----\p(Cp) interactions
;
_journal_name_full CrystEngComm
_journal_paper_doi 10.1039/C7CE00857K
_journal_year 2017
_chemical_formula_moiety 'C14 H14 Fe O2, 1.75 (C2 I2)'
_chemical_formula_sum 'C17.5 H14 Fe I3.5 O2'
_chemical_formula_weight 756.29
_chemical_name_systematic '1,1'-diiacetylferocene 1,2-diiodoethene'
_space_group_crystal_system triclinic
_space_group_IT_number 2
_space_group_name_Hall '-P 1'
_space_group_name_H-M_alt 'P -1'
_symmetry_space_group_name_Hall '-P 1'
_symmetry_space_group_name_H-M 'P -1'
_atom_sites_solution_hydrogens geom
_audit_creation_method SHELXL-2014/6
_audit_update_record
;
2017-06-26 deposited with the CCDC.
2017-07-26 downloaded from the CCDC.
;
_cell_angle_alpha 113.443(2)
_cell_angle_beta 98.806(2)
_cell_angle_gamma 92.046(2)
_cell_formula_units_Z 4
_cell_length_a 9.7975(13)
_cell_length_b 14.719(2)
_cell_length_c 15.736(2)
_cell_measurement_reflns_used 907
_cell_measurement_temperature 293(2)
_cell_measurement_theta_max 25.2
_cell_measurement_theta_min 3.22
_cell_volume 2045.7(5)
_computing_cell_refinement 'Bruker SAINT'
_computing_data_collection 'Bruker APEX II'
_computing_data_reduction 'Bruker SAINT'
_computing_molecular_graphics 'Bruker SHELXTL'
_computing_publication_material 'Bruker SHELXTL'
_computing_structure_refinement 'SHELXL-97 (Sheldrick, 1997)'
_computing_structure_solution 'SHELXS-97 (Sheldrick, 1997)'
_diffrn_ambient_temperature 293(2)
_diffrn_measured_fraction_theta_full 0.979
_diffrn_measured_fraction_theta_max 0.977
_diffrn_measurement_device_type 'Bruker APEX II CCD area detector''
_diffrn_measurement_method 'omega scans'
_diffrn_radiation_type MoK\a
_diffrn_radiation_wavelength 0.71073
_diffrn_reflns_av_R_equivalents 0.0289
_diffrn_reflns_av_unetI/netI 0.0402
_diffrn_reflns_Laue_measured_fraction_full 0.979
_diffrn_reflns_Laue_measured_fraction_max 0.977
_diffrn_reflns_limit_h_max 12
_diffrn_reflns_limit_h_min -12
_diffrn_reflns_limit_k_max 18
_diffrn_reflns_limit_k_min -18
_diffrn_reflns_limit_l_max 19
_diffrn_reflns_limit_l_min -19
_diffrn_reflns_number 16046
_diffrn_reflns_point_group_measured_fraction_full 0.979
_diffrn_reflns_point_group_measured_fraction_max 0.977
_diffrn_reflns_theta_full 25.242
_diffrn_reflns_theta_max 26.000
_diffrn_reflns_theta_min 1.435
_exptl_absorpt_coefficient_mu 6.026
_exptl_absorpt_correction_type multi-scan
_exptl_absorpt_process_details SADABS
_exptl_crystal_colour red
_exptl_crystal_density_diffrn 2.456
_exptl_crystal_description block
_exptl_crystal_F_000 1386
_exptl_crystal_size_max 0.400
_exptl_crystal_size_mid 0.220
_exptl_crystal_size_min 0.123
_exptl_transmission_factor_max 0.524
_exptl_transmission_factor_min 0.197
_refine_diff_density_max 2.939
_refine_diff_density_min -1.464
_refine_diff_density_rms 0.256
_refine_ls_extinction_method none
_refine_ls_goodness_of_fit_ref 1.039
_refine_ls_hydrogen_treatment constr
_refine_ls_matrix_type full
_refine_ls_number_parameters 437
_refine_ls_number_reflns 7850
_refine_ls_number_restraints 0
_refine_ls_restrained_S_all 1.039
_refine_ls_R_factor_all 0.0471
_refine_ls_R_factor_gt 0.0416
_refine_ls_shift/su_max 0.004
_refine_ls_shift/su_mean 0.000
_refine_ls_structure_factor_coef Fsqd
_refine_ls_weighting_details 'w=1/[\s^2^(Fo^2^)+(0.0773P)^2^+15.1473P] where P=(Fo^2^+2Fc^2^)/3'
_refine_ls_weighting_scheme calc
_refine_ls_wR_factor_gt 0.1261
_refine_ls_wR_factor_ref 0.1320
_reflns_Friedel_coverage 0.000
_reflns_number_gt 6925
_reflns_number_total 7850
_reflns_threshold_expression I>2\s(I)
_cod_data_source_file c7ce00857k2.cif
_cod_data_source_block p1
_cod_original_formula_sum 'C17.50 H14 Fe I3.50 O2'
_cod_database_code 7228764
_shelx_space_group_comment
;
The symmetry employed for this shelxl refinement is uniquely defined
by the following loop, which should always be used as a source of
symmetry information in preference to the above space-group names.
They are only intended as comments.
;
_shelx_estimated_absorpt_t_min 0.197
_shelx_estimated_absorpt_t_max 0.524
_shelxl_version_number 2014/6

loop_
_space_group_symop_operation_xyz
'x, y, z'
'-x, -y, -z'

loop_
_atom_site_label
_atom_site_type_symbol
_atom_site_fract_x
_atom_site_fract_y
_atom_site_fract_z
_atom_site_U_iso_or_equiv
_atom_site_adp_type
_atom_site_occupancy
_atom_site_site_symmetry_order
_atom_site_calc_flag
_atom_site_refinement_flags_posn
_atom_site_refinement_flags_adp
I3 I 1.10555(5) 0.15214(4) 0.07242(4) 0.03093(14) Uani 1 1 d . .
I4 I 0.75265(5) 0.41402(4) 0.11174(3) 0.02873(13) Uani 1 1 d . .
I1 I 0.67489(5) 0.56249(4) 0.38404(3) 0.02754(13) Uani 1 1 d . .
I2 I 1.03329(5) 0.30655(4) 0.36202(4) 0.03354(14) Uani 1 1 d . .
C2 C 0.8854(9) 0.3991(6) 0.3737(6) 0.0343(18) Uani 1 1 d . .
C3 C 0.9799(8) 0.2583(6) 0.0824(6) 0.0312(17) Uani 1 1 d . .
C1 C 0.8033(8) 0.4574(6) 0.3779(6) 0.0309(16) Uani 1 1 d . .
C4 C 0.8991(8) 0.3189(6) 0.0923(6) 0.0313(17) Uani 1 1 d . .
I6 I 0.92224(5) 1.00380(4) 0.74435(4) 0.03219(14) Uani 1 1 d . .
I5 I 1.30733(5) 1.29347(4) 0.82927(4) 0.03124(14) Uani 1 1 d . .
C5 C 1.1610(9) 1.1815(6) 0.7999(6) 0.0354(18) Uani 1 1 d . .
C6 C 1.0726(8) 1.1155(6) 0.7803(6) 0.0290(16) Uani 1 1 d . .
Fe1A Fe 1.61214(10) 0.10251(8) 0.24885(7) 0.0224(2) Uani 1 1 d . .
O1A O 1.2762(6) 0.1859(4) 0.3345(4) 0.0357(13) Uani 1 1 d . .
O2A O 1.2701(6) -0.0010(4) 0.0756(4) 0.0336(12) Uani 1 1 d . .
C12A C 1.5131(8) 0.1641(6) 0.3594(5) 0.0254(15) Uani 1 1 d . .
C20A C 1.3834(8) -0.0305(6) 0.0878(5) 0.0272(15) Uani 1 1 d . .
C21A C 1.3917(9) -0.1358(6) 0.0775(6) 0.0362(18) Uani 1 1 d . .
H21A H 1.3001 -0.1670 0.0693 0.054 Uiso 1 1 calc R U
H21B H 1.4480 -0.1360 0.1331 0.054 Uiso 1 1 calc R U
H21C H 1.4325 -0.1719 0.0237 0.054 Uiso 1 1 calc R U
C17A C 1.7442(9) 0.0969(8) 0.1575(6) 0.039(2) Uani 1 1 d . .
H17A H 1.8407 0.1010 0.1694 0.047 Uiso 1 1 calc R U
C19A C 1.5130(7) 0.0355(6) 0.1142(5) 0.0245(15) Uani 1 1 d . .
C16A C 1.6632(9) 0.1779(7) 0.1709(6) 0.0346(18) Uani 1 1 d . .
H16A H 1.6977 0.2446 0.1938 0.042 Uiso 1 1 calc R U
C13A C 1.3992(8) 0.2223(5) 0.3522(5) 0.0272(15) Uani 1 1 d . .
C14A C 1.4319(10) 0.3279(6) 0.3673(8) 0.045(2) Uani 1 1 d . .
H14A H 1.3479 0.3544 0.3525 0.067 Uiso 1 1 calc R U
H14B H 1.4950 0.3309 0.3272 0.067 Uiso 1 1 calc R U
H14C H 1.4740 0.3663 0.4319 0.067 Uiso 1 1 calc R U
C18A C 1.6519(8) 0.0088(6) 0.1228(5) 0.0309(16) Uani 1 1 d . .
H18A H 1.6771 -0.0553 0.1081 0.037 Uiso 1 1 calc R U
C10A C 1.6377(8) 0.0288(7) 0.3357(6) 0.0320(17) Uani 1 1 d . .
H10A H 1.6602 -0.0361 0.3196 0.038 Uiso 1 1 calc R U
C11A C 1.5005(8) 0.0582(6) 0.3274(5) 0.0269(15) Uani 1 1 d . .
H11A H 1.4180 0.0161 0.3052 0.032 Uiso 1 1 calc R U
C9A C 1.7339(9) 0.1159(7) 0.3730(6) 0.0364(19) Uani 1 1 d . .
H9A H 1.8300 0.1174 0.3861 0.044 Uiso 1 1 calc R U
C15A C 1.5226(8) 0.1408(6) 0.1438(5) 0.0275(15) Uani 1 1 d . .
H15A H 1.4481 0.1784 0.1450 0.033 Uiso 1 1 calc R U
C8A C 1.6602(8) 0.1993(7) 0.3869(5) 0.0319(17) Uani 1 1 d . .
H8A H 1.6987 0.2651 0.4095 0.038 Uiso 1 1 calc R U
Fe1 Fe 1.81803(10) 1.37394(7) 0.76020(7) 0.0220(2) Uani 1 1 d . .
O1 O 1.4859(5) 1.4676(4) 0.8619(4) 0.0315(12) Uani 1 1 d . .
O2 O 1.4785(5) 1.2666(4) 0.5906(4) 0.0307(12) Uani 1 1 d . .
C20 C 1.5922(8) 1.2362(5) 0.6019(5) 0.0235(14) Uani 1 1 d . .
C16 C 1.8754(9) 1.4413(7) 0.6771(6) 0.0368(18) Uani 1 1 d . .
H16 H 1.9123 1.5072 0.6974 0.044 Uiso 1 1 calc R U
C9 C 1.9402(8) 1.3948(6) 0.8864(5) 0.0324(17) Uani 1 1 d . .
H9 H 2.0363 1.3967 0.9001 0.039 Uiso 1 1 calc R U
C12 C 1.7212(8) 1.4428(6) 0.8716(5) 0.0251(14) Uani 1 1 d . .
C14 C 1.6356(10) 1.6046(6) 0.8749(7) 0.041(2) Uani 1 1 d . .
H14D H 1.5505 1.6310 0.8621 0.061 Uiso 1 1 calc R U
H14E H 1.6922 1.6024 0.8295 0.061 Uiso 1 1 calc R U
H14F H 1.6846 1.6464 0.9370 0.061 Uiso 1 1 calc R U
C11 C 1.7105(8) 1.3374(6) 0.8451(5) 0.0259(15) Uani 1 1 d . .
H11 H 1.6284 1.2952 0.8251 0.031 Uiso 1 1 calc R U
C10 C 1.8443(8) 1.3090(6) 0.8544(5) 0.0312(17) Uani 1 1 d . .
H10 H 1.8666 1.2446 0.8417 0.037 Uiso 1 1 calc R U
C13 C 1.6040(7) 1.5013(5) 0.8685(5) 0.0256(15) Uani 1 1 d . .
C19 C 1.7205(7) 1.3008(6) 0.6245(5) 0.0245(14) Uani 1 1 d . .
C21 C 1.6008(8) 1.1317(6) 0.5916(6) 0.0324(17) Uani 1 1 d . .
H21D H 1.5096 1.1011 0.5856 0.049 Uiso 1 1 calc R U
H21E H 1.6598 1.1314 0.6461 0.049 Uiso 1 1 calc R U
H21F H 1.6385 1.0951 0.5364 0.049 Uiso 1 1 calc R U
C15 C 1.7319(8) 1.4051(6) 0.6496(5) 0.0269(15) Uani 1 1 d . .
H15 H 1.6584 1.4431 0.6483 0.032 Uiso 1 1 calc R U
C18 C 1.8602(9) 1.2723(6) 0.6369(5) 0.0332(17) Uani 1 1 d . .
H18 H 1.8844 1.2087 0.6264 0.040 Uiso 1 1 calc R U
C8 C 1.8652(8) 1.4778(6) 0.8942(5) 0.0314(17) Uani 1 1 d . .
H8 H 1.9030 1.5428 0.9109 0.038 Uiso 1 1 calc R U
C17 C 1.9516(9) 1.3593(7) 0.6678(6) 0.0377(19) Uani 1 1 d . .
H17 H 2.0479 1.3625 0.6803 0.045 Uiso 1 1 calc R U
I7 I 0.79511(5) 0.86471(4) 0.46145(4) 0.03092(14) Uani 1 1 d . .
C7 C 0.9528(8) 0.9682(6) 0.4909(6) 0.0299(16) Uani 1 1 d . .

loop_
_atom_site_aniso_label
_atom_site_aniso_U_11
_atom_site_aniso_U_22
_atom_site_aniso_U_33
_atom_site_aniso_U_23
_atom_site_aniso_U_13
_atom_site_aniso_U_12
I3 0.0259(3) 0.0297(3) 0.0416(3) 0.0178(2) 0.0089(2) 0.00709(19)
I4 0.0299(3) 0.0276(3) 0.0322(3) 0.0148(2) 0.0076(2) 0.00802(19)
I1 0.0222(2) 0.0288(3) 0.0331(3) 0.0141(2) 0.00480(19) 0.00451(18)
I2 0.0276(3) 0.0308(3) 0.0434(3) 0.0180(2) 0.0013(2) 0.0066(2)
C2 0.030(4) 0.035(4) 0.042(5) 0.022(4) 0.000(3) 0.001(3)
C3 0.030(4) 0.032(4) 0.036(4) 0.018(3) 0.008(3) 0.001(3)
C1 0.023(4) 0.036(4) 0.038(4) 0.020(3) 0.002(3) 0.003(3)
C4 0.029(4) 0.027(4) 0.039(4) 0.015(3) 0.006(3) 0.002(3)
I6 0.0257(3) 0.0309(3) 0.0448(3) 0.0196(2) 0.0095(2) 0.00041(19)
I5 0.0216(3) 0.0287(3) 0.0438(3) 0.0153(2) 0.0059(2) 0.00122(18)
C5 0.031(4) 0.038(4) 0.043(5) 0.019(4) 0.016(4) 0.010(3)
C6 0.021(4) 0.033(4) 0.039(4) 0.020(3) 0.006(3) 0.002(3)
Fe1A 0.0203(5) 0.0314(5) 0.0215(5) 0.0162(4) 0.0056(4) 0.0030(4)
O1A 0.030(3) 0.035(3) 0.049(4) 0.023(3) 0.014(3) 0.005(2)
O2A 0.026(3) 0.038(3) 0.040(3) 0.020(3) 0.005(2) 0.004(2)
C12A 0.024(4) 0.034(4) 0.024(3) 0.017(3) 0.007(3) 0.000(3)
C20A 0.032(4) 0.033(4) 0.021(3) 0.014(3) 0.006(3) 0.004(3)
C21A 0.040(5) 0.035(4) 0.034(4) 0.015(3) 0.004(4) 0.002(3)
C17A 0.024(4) 0.072(6) 0.030(4) 0.030(4) 0.008(3) 0.001(4)
C19A 0.023(4) 0.040(4) 0.017(3) 0.019(3) 0.003(3) 0.004(3)
C16A 0.039(5) 0.044(5) 0.029(4) 0.024(4) 0.006(3) -0.006(4)
C13A 0.033(4) 0.027(4) 0.031(4) 0.019(3) 0.015(3) 0.006(3)
C14A 0.042(5) 0.034(5) 0.068(6) 0.025(4) 0.029(5) 0.010(4)
C18A 0.033(4) 0.043(4) 0.023(4) 0.017(3) 0.012(3) 0.010(3)
C10A 0.034(4) 0.047(5) 0.030(4) 0.028(4) 0.011(3) 0.015(3)
C11A 0.031(4) 0.033(4) 0.026(4) 0.020(3) 0.008(3) 0.004(3)
C9A 0.035(4) 0.057(5) 0.024(4) 0.022(4) 0.008(3) 0.008(4)
C15A 0.028(4) 0.039(4) 0.024(3) 0.022(3) 0.004(3) 0.000(3)
C8A 0.028(4) 0.045(5) 0.023(4) 0.014(3) 0.006(3) -0.001(3)
Fe1 0.0161(5) 0.0261(5) 0.0242(5) 0.0111(4) 0.0036(4) -0.0004(4)
O1 0.017(3) 0.034(3) 0.047(3) 0.018(2) 0.009(2) 0.005(2)
O2 0.023(3) 0.030(3) 0.041(3) 0.016(2) 0.005(2) 0.003(2)
C20 0.027(4) 0.023(3) 0.019(3) 0.007(3) 0.004(3) 0.001(3)
C16 0.033(4) 0.044(5) 0.039(5) 0.022(4) 0.009(4) -0.007(4)
C9 0.019(4) 0.052(5) 0.022(4) 0.012(3) -0.002(3) 0.007(3)
C12 0.024(4) 0.031(4) 0.021(3) 0.012(3) 0.004(3) 0.000(3)
C14 0.039(5) 0.027(4) 0.061(6) 0.017(4) 0.019(4) 0.003(3)
C11 0.023(4) 0.032(4) 0.026(4) 0.016(3) 0.005(3) 0.003(3)
C10 0.027(4) 0.047(5) 0.031(4) 0.025(4) 0.008(3) 0.014(3)
C13 0.022(4) 0.029(4) 0.027(4) 0.012(3) 0.006(3) 0.005(3)
C19 0.022(4) 0.032(4) 0.021(3) 0.012(3) 0.009(3) 0.000(3)
C21 0.030(4) 0.030(4) 0.035(4) 0.015(3) -0.003(3) 0.002(3)
C15 0.023(4) 0.036(4) 0.030(4) 0.022(3) 0.004(3) 0.003(3)
C18 0.038(4) 0.040(4) 0.026(4) 0.013(3) 0.016(3) 0.009(3)
C8 0.024(4) 0.035(4) 0.028(4) 0.007(3) 0.001(3) -0.003(3)
C17 0.030(4) 0.050(5) 0.037(4) 0.019(4) 0.013(3) -0.003(4)
I7 0.0293(3) 0.0318(3) 0.0335(3) 0.0175(2) 0.0014(2) -0.0059(2)
C7 0.025(4) 0.037(4) 0.033(4) 0.021(3) 0.001(3) -0.001(3)

loop_
_atom_type_symbol
_atom_type_description
_atom_type_scat_dispersion_real
_atom_type_scat_dispersion_imag
_atom_type_scat_source
C C 0.0033 0.0016 'International Tables Vol C Tables 4.2.6.8 and 6.1.1.4'
H H 0.0000 0.0000 'International Tables Vol C Tables 4.2.6.8 and 6.1.1.4'
Fe Fe 0.3463 0.8444 'International Tables Vol C Tables 4.2.6.8 and 6.1.1.4'
I I -0.4742 1.8119 'International Tables Vol C Tables 4.2.6.8 and 6.1.1.4'
O O 0.0106 0.0060 'International Tables Vol C Tables 4.2.6.8 and 6.1.1.4'

loop_
_geom_angle_atom_site_label_1
_geom_angle_atom_site_label_2
_geom_angle_atom_site_label_3
_geom_angle
_geom_angle_site_symmetry_1
C1 C2 I2 175.3(8) .
C4 C3 I3 174.7(7) .
C2 C1 I1 175.9(7) .
C3 C4 I4 175.4(7) .
C6 C5 I5 178.1(8) .
C5 C6 I6 178.8(8) .
C19A Fe1A C18A 41.6(3) .
C19A Fe1A C12A 123.4(3) .
C18A Fe1A C12A 160.6(3) .
C19A Fe1A C11A 107.2(3) .
C18A Fe1A C11A 123.3(3) .
C12A Fe1A C11A 41.1(3) .
C19A Fe1A C8A 160.9(3) .
C18A Fe1A C8A 155.9(3) .
C12A Fe1A C8A 41.9(3) .
C11A Fe1A C8A 69.7(3) .
C19A Fe1A C15A 41.2(3) .
C18A Fe1A C15A 69.0(3) .
C12A Fe1A C15A 107.9(3) .
C11A Fe1A C15A 123.1(3) .
C8A Fe1A C15A 123.7(3) .
C19A Fe1A C10A 122.1(3) .
C18A Fe1A C10A 106.8(3) .
C12A Fe1A C10A 68.9(3) .
C11A Fe1A C10A 40.9(3) .
C8A Fe1A C10A 68.5(3) .
C15A Fe1A C10A 159.1(3) .
C19A Fe1A C17A 69.0(3) .
C18A Fe1A C17A 40.6(4) .
C12A Fe1A C17A 157.7(3) .
C11A Fe1A C17A 159.6(4) .
C8A Fe1A C17A 120.6(3) .
C15A Fe1A C17A 68.0(3) .
C10A Fe1A C17A 122.9(3) .
C19A Fe1A C16A 68.6(3) .
C18A Fe1A C16A 68.3(3) .
C12A Fe1A C16A 122.4(3) .
C11A Fe1A C16A 158.5(3) .
C8A Fe1A C16A 107.1(3) .
C15A Fe1A C16A 40.0(3) .
C10A Fe1A C16A 159.2(3) .
C17A Fe1A C16A 40.4(4) .
C19A Fe1A C9A 157.8(3) .
C18A Fe1A C9A 121.1(3) .
C12A Fe1A C9A 68.7(3) .
C11A Fe1A C9A 68.6(3) .
C8A Fe1A C9A 40.1(3) .
C15A Fe1A C9A 159.4(3) .
C10A Fe1A C9A 40.5(4) .
C17A Fe1A C9A 106.9(3) .
C16A Fe1A C9A 123.3(3) .
C11A C12A C13A 124.9(7) .
C11A C12A C8A 107.7(7) .
C13A C12A C8A 126.8(7) .
C11A C12A Fe1A 69.8(4) .
C13A C12A Fe1A 119.7(5) .
C8A C12A Fe1A 69.4(4) .
O2A C20A C19A 121.5(7) .
O2A C20A C21A 119.8(7) .
C19A C20A C21A 118.7(7) .
C20A C21A H21A 109.5 .
C20A C21A H21B 109.5 .
H21A C21A H21B 109.5 .
C20A C21A H21C 109.5 .
H21A C21A H21C 109.5 .
H21B C21A H21C 109.5 .
C18A C17A C16A 107.7(7) .
C18A C17A Fe1A 68.4(4) .
C16A C17A Fe1A 69.7(5) .
C18A C17A H17A 126.1 .
C16A C17A H17A 126.1 .
Fe1A C17A H17A 127.3 .
C15A C19A C18A 107.2(7) .
C15A C19A C20A 125.4(7) .
C18A C19A C20A 127.2(7) .
C15A C19A Fe1A 70.4(4) .
C18A C19A Fe1A 69.6(4) .
C20A C19A Fe1A 121.4(5) .
C15A C16A C17A 108.7(7) .
C15A C16A Fe1A 69.4(4) .
C17A C16A Fe1A 69.9(4) .
C15A C16A H16A 125.7 .
C17A C16A H16A 125.7 .
Fe1A C16A H16A 126.7 .
O1A C13A C12A 121.3(7) .
O1A C13A C14A 120.2(7) .
C12A C13A C14A 118.6(7) .
C13A C14A H14A 109.5 .
C13A C14A H14B 109.5 .
H14A C14A H14B 109.5 .
C13A C14A H14C 109.5 .
H14A C14A H14C 109.5 .
H14B C14A H14C 109.5 .
C17A C18A C19A 108.0(7) .
C17A C18A Fe1A 71.1(5) .
C19A C18A Fe1A 68.8(4) .
C17A C18A H18A 126.0 .
C19A C18A H18A 126.0 .
Fe1A C18A H18A 125.7 .
C11A C10A C9A 108.2(7) .
C11A C10A Fe1A 69.1(4) .
C9A C10A Fe1A 70.1(4) .
C11A C10A H10A 125.9 .
C9A C10A H10A 125.9 .
Fe1A C10A H10A 126.5 .
C10A C11A C12A 107.5(7) .
C10A C11A Fe1A 70.0(4) .
C12A C11A Fe1A 69.1(4) .
C10A C11A H11A 126.2 .
C12A C11A H11A 126.2 .
Fe1A C11A H11A 126.3 .
C8A C9A C10A 109.0(7) .
C8A C9A Fe1A 69.0(5) .
C10A C9A Fe1A 69.4(4) .
C8A C9A H9A 125.5 .
C10A C9A H9A 125.5 .
Fe1A C9A H9A 127.6 .
C16A C15A C19A 108.4(7) .
C16A C15A Fe1A 70.6(4) .
C19A C15A Fe1A 68.4(4) .
C16A C15A H15A 125.8 .
C19A C15A H15A 125.8 .
Fe1A C15A H15A 126.7 .
C9A C8A C12A 107.5(7) .
C9A C8A Fe1A 70.8(5) .
C12A C8A Fe1A 68.7(4) .
C9A C8A H8A 126.2 .
C12A C8A H8A 126.2 .
Fe1A C8A H8A 125.8 .
C8 Fe1 C19 160.5(3) .
C8 Fe1 C11 69.2(3) .
C19 Fe1 C11 109.3(3) .
C8 Fe1 C18 155.5(3) .
C19 Fe1 C18 41.9(3) .
C11 Fe1 C18 123.5(3) .
C8 Fe1 C15 123.1(3) .
C19 Fe1 C15 40.9(3) .
C11 Fe1 C15 125.4(3) .
C18 Fe1 C15 69.3(3) .
C8 Fe1 C12 41.1(3) .
C19 Fe1 C12 125.0(3) .
C11 Fe1 C12 41.1(3) .
C18 Fe1 C12 161.4(3) .
C15 Fe1 C12 109.4(3) .
C8 Fe1 C10 68.8(3) .
C19 Fe1 C10 123.3(3) .
C11 Fe1 C10 39.9(3) .
C18 Fe1 C10 106.5(3) .
C15 Fe1 C10 160.4(3) .
C12 Fe1 C10 68.1(3) .
C8 Fe1 C16 106.1(4) .
C19 Fe1 C16 68.6(3) .
C11 Fe1 C16 161.0(3) .
C18 Fe1 C16 68.4(4) .
C15 Fe1 C16 40.6(3) .
C12 Fe1 C16 123.4(3) .
C10 Fe1 C16 157.3(3) .
C8 Fe1 C9 40.8(3) .
C19 Fe1 C9 158.1(3) .
C11 Fe1 C9 67.6(3) .
C18 Fe1 C9 120.2(3) .
C15 Fe1 C9 158.6(3) .
C12 Fe1 C9 67.9(3) .
C10 Fe1 C9 40.2(3) .
C16 Fe1 C9 121.7(4) .
C8 Fe1 C17 120.6(3) .
C19 Fe1 C17 68.3(3) .
C11 Fe1 C17 158.2(3) .
C18 Fe1 C17 40.1(3) .
C15 Fe1 C17 67.9(3) .
C12 Fe1 C17 158.0(3) .
C10 Fe1 C17 122.0(3) .
C16 Fe1 C17 40.2(4) .
C9 Fe1 C17 106.1(3) .
O2 C20 C19 120.9(7) .
O2 C20 C21 120.3(7) .
C19 C20 C21 118.8(7) .
C17 C16 C15 107.7(7) .
C17 C16 Fe1 69.9(5) .
C15 C16 Fe1 69.1(4) .
C17 C16 H16 126.2 .
C15 C16 H16 126.2 .
Fe1 C16 H16 126.4 .
C10 C9 C8 108.6(7) .
C10 C9 Fe1 69.6(4) .
C8 C9 Fe1 68.2(4) .
C10 C9 H9 125.7 .
C8 C9 H9 125.7 .
Fe1 C9 H9 128.0 .
C11 C12 C8 107.5(7) .
C11 C12 C13 125.4(7) .
C8 C12 C13 126.9(7) .
C11 C12 Fe1 69.2(4) .
C8 C12 Fe1 68.7(4) .
C13 C12 Fe1 123.9(5) .
C13 C14 H14D 109.5 .
C13 C14 H14E 109.5 .
H14D C14 H14E 109.5 .
C13 C14 H14F 109.5 .
H14D C14 H14F 109.5 .
H14E C14 H14F 109.5 .
C10 C11 C12 108.3(7) .
C10 C11 Fe1 70.6(4) .
C12 C11 Fe1 69.6(4) .
C10 C11 H11 125.8 .
C12 C11 H11 125.8 .
Fe1 C11 H11 125.5 .
C11 C10 C9 108.4(7) .
C11 C10 Fe1 69.5(4) .
C9 C10 Fe1 70.1(4) .
C11 C10 H10 125.8 .
C9 C10 H10 125.8 .
Fe1 C10 H10 126.1 .
O1 C13 C12 121.1(7) .
O1 C13 C14 121.4(7) .
C12 C13 C14 117.5(7) .
C15 C19 C18 107.7(7) .
C15 C19 C20 126.1(7) .
C18 C19 C20 125.8(7) .
C15 C19 Fe1 70.1(4) .
C18 C19 Fe1 69.5(4) .
C20 C19 Fe1 120.1(5) .
C20 C21 H21D 109.5 .
C20 C21 H21E 109.5 .
H21D C21 H21E 109.5 .
C20 C21 H21F 109.5 .
H21D C21 H21F 109.5 .
H21E C21 H21F 109.5 .
C16 C15 C19 108.1(7) .
C16 C15 Fe1 70.3(4) .
C19 C15 Fe1 69.0(4) .
C16 C15 H15 126.0 .
C19 C15 H15 126.0 .
Fe1 C15 H15 126.3 .
C17 C18 C19 106.7(7) .
C17 C18 Fe1 70.7(5) .
C19 C18 Fe1 68.6(4) .
C17 C18 H18 126.6 .
C19 C18 H18 126.6 .
Fe1 C18 H18 125.7 .
C9 C8 C12 107.1(7) .
C9 C8 Fe1 71.0(4) .
C12 C8 Fe1 70.2(4) .
C9 C8 H8 126.4 .
C12 C8 H8 126.4 .
Fe1 C8 H8 124.0 .
C18 C17 C16 109.8(8) .
C18 C17 Fe1 69.3(4) .
C16 C17 Fe1 70.0(5) .
C18 C17 H17 125.1 .
C16 C17 H17 125.1 .
Fe1 C17 H17 127.3 .
C7 C7 I7 179.2(11) 2_776

loop_
_geom_bond_atom_site_label_1
_geom_bond_atom_site_label_2
_geom_bond_distance
_geom_bond_site_symmetry_2
I3 C3 1.995(8) .
I4 C4 2.012(8) .
I1 C1 2.011(8) .
I2 C2 2.003(8) .
C2 C1 1.186(11) .
C3 C4 1.194(11) .
I6 C6 2.006(8) .
I5 C5 2.002(9) .
C5 C6 1.187(12) .
Fe1A C19A 2.011(7) .
Fe1A C18A 2.021(8) .
Fe1A C12A 2.028(7) .
Fe1A C11A 2.038(7) .
Fe1A C8A 2.036(8) .
Fe1A C15A 2.037(7) .
Fe1A C10A 2.050(7) .
Fe1A C17A 2.056(8) .
Fe1A C16A 2.054(8) .
Fe1A C9A 2.060(8) .
O1A C13A 1.244(10) .
O2A C20A 1.221(9) .
C12A C11A 1.428(11) .
C12A C13A 1.449(10) .
C12A C8A 1.453(11) .
C20A C19A 1.469(11) .
C20A C21A 1.499(11) .
C21A H21A 0.9600 .
C21A H21B 0.9600 .
C21A H21C 0.9600 .
C17A C18A 1.414(13) .
C17A C16A 1.420(13) .
C17A H17A 0.9300 .
C19A C15A 1.424(11) .
C19A C18A 1.432(10) .
C16A C15A 1.400(11) .
C16A H16A 0.9300 .
C13A C14A 1.491(11) .
C14A H14A 0.9600 .
C14A H14B 0.9600 .
C14A H14C 0.9600 .
C18A H18A 0.9300 .
C10A C11A 1.430(11) .
C10A C9A 1.421(13) .
C10A H10A 0.9300 .
C11A H11A 0.9300 .
C9A C8A 1.406(12) .
C9A H9A 0.9300 .
C15A H15A 0.9300 .
C8A H8A 0.9300 .
Fe1 C8 2.021(8) .
Fe1 C19 2.026(7) .
Fe1 C11 2.036(7) .
Fe1 C18 2.038(8) .
Fe1 C15 2.041(7) .
Fe1 C12 2.041(7) .
Fe1 C10 2.050(8) .
Fe1 C16 2.057(8) .
Fe1 C9 2.057(7) .
Fe1 C17 2.056(8) .
O1 C13 1.215(9) .
O2 C20 1.230(9) .
C20 C19 1.457(10) .
C20 C21 1.488(10) .
C16 C17 1.412(13) .
C16 C15 1.423(11) .
C16 H16 0.9300 .
C9 C10 1.413(12) .
C9 C8 1.421(12) .
C9 H9 0.9300 .
C12 C11 1.432(11) .
C12 C8 1.425(11) .
C12 C13 1.467(10) .
C14 C13 1.501(11) .
C14 H14D 0.9600 .
C14 H14E 0.9600 .
C14 H14F 0.9600 .
C11 C10 1.394(10) .
C11 H11 0.9300 .
C10 H10 0.9300 .
C19 C15 1.420(11) .
C19 C18 1.453(11) .
C21 H21D 0.9600 .
C21 H21E 0.9600 .
C21 H21F 0.9600 .
C15 H15 0.9300 .
C18 C17 1.403(12) .
C18 H18 0.9300 .
C8 H8 0.9300 .
C17 H17 0.9300 .
I7 C7 1.993(8) .
C7 C7 1.207(16) 2_776

loop_
_geom_torsion_atom_site_label_1
_geom_torsion_atom_site_label_2
_geom_torsion_atom_site_label_3
_geom_torsion_atom_site_label_4
_geom_torsion
O2A C20A C19A C15A 11.3(11)
C21A C20A C19A C15A -167.5(7)
O2A C20A C19A C18A -174.2(7)
C21A C20A C19A C18A 6.9(11)
O2A C20A C19A Fe1A 98.6(8)
C21A C20A C19A Fe1A -80.3(8)
C18A C17A C16A C15A -0.7(9)
Fe1A C17A C16A C15A -58.7(5)
C18A C17A C16A Fe1A 57.9(5)
C11A C12A C13A O1A 14.8(11)
C8A C12A C13A O1A -174.7(7)
Fe1A C12A C13A O1A 99.8(8)
C11A C12A C13A C14A -165.7(8)
C8A C12A C13A C14A 4.8(12)
Fe1A C12A C13A C14A -80.6(9)
C16A C17A C18A C19A 0.3(8)
Fe1A C17A C18A C19A 59.1(5)
C16A C17A C18A Fe1A -58.8(5)
C15A C19A C18A C17A 0.2(8)
C20A C19A C18A C17A -175.0(7)
Fe1A C19A C18A C17A -60.5(5)
C15A C19A C18A Fe1A 60.7(5)
C20A C19A C18A Fe1A -114.5(7)
C9A C10A C11A C12A 0.3(8)
Fe1A C10A C11A C12A -59.1(5)
C9A C10A C11A Fe1A 59.4(5)
C13A C12A C11A C10A 172.4(7)
C8A C12A C11A C10A 0.4(8)
Fe1A C12A C11A C10A 59.7(5)
C13A C12A C11A Fe1A 112.8(7)
C8A C12A C11A Fe1A -59.2(5)
C11A C10A C9A C8A -0.9(9)
Fe1A C10A C9A C8A 57.8(5)
C11A C10A C9A Fe1A -58.7(5)
C17A C16A C15A C19A 0.9(8)
Fe1A C16A C15A C19A -58.1(5)
C17A C16A C15A Fe1A 59.0(5)
C18A C19A C15A C16A -0.7(8)
C20A C19A C15A C16A 174.7(7)
Fe1A C19A C15A C16A 59.5(5)
C18A C19A C15A Fe1A -60.2(5)
C20A C19A C15A Fe1A 115.2(7)
C10A C9A C8A C12A 1.2(8)
Fe1A C9A C8A C12A 59.2(5)
C10A C9A C8A Fe1A -58.0(5)
C11A C12A C8A C9A -1.0(8)
C13A C12A C8A C9A -172.8(7)
Fe1A C12A C8A C9A -60.5(5)
C11A C12A C8A Fe1A 59.5(5)
C13A C12A C8A Fe1A -112.3(7)
C8 C12 C11 C10 2.1(8)
C13 C12 C11 C10 177.8(7)
Fe1 C12 C11 C10 60.3(5)
C8 C12 C11 Fe1 -58.2(5)
C13 C12 C11 Fe1 117.5(7)
C12 C11 C10 C9 -0.1(9)
Fe1 C11 C10 C9 59.6(5)
C12 C11 C10 Fe1 -59.6(5)
C8 C9 C10 C11 -2.0(9)
Fe1 C9 C10 C11 -59.2(5)
C8 C9 C10 Fe1 57.2(5)
C11 C12 C13 O1 15.9(12)
C8 C12 C13 O1 -169.2(8)
Fe1 C12 C13 O1 103.2(8)
C11 C12 C13 C14 -164.6(7)
C8 C12 C13 C14 10.3(11)
Fe1 C12 C13 C14 -77.3(9)
O2 C20 C19 C15 10.0(11)
C21 C20 C19 C15 -170.6(7)
O2 C20 C19 C18 -178.3(7)
C21 C20 C19 C18 1.1(11)
O2 C20 C19 Fe1 96.3(8)
C21 C20 C19 Fe1 -84.3(8)
C17 C16 C15 C19 0.6(9)
Fe1 C16 C15 C19 -58.8(5)
C17 C16 C15 Fe1 59.5(6)
C18 C19 C15 C16 0.1(8)
C20 C19 C15 C16 173.0(7)
Fe1 C19 C15 C16 59.6(5)
C18 C19 C15 Fe1 -59.6(5)
C20 C19 C15 Fe1 113.4(7)
C15 C19 C18 C17 -0.7(8)
C20 C19 C18 C17 -173.7(7)
Fe1 C19 C18 C17 -60.7(5)
C15 C19 C18 Fe1 60.0(5)
C20 C19 C18 Fe1 -113.0(7)
C10 C9 C8 C12 3.2(9)
Fe1 C9 C8 C12 61.3(5)
C10 C9 C8 Fe1 -58.0(5)
C11 C12 C8 C9 -3.2(8)
C13 C12 C8 C9 -178.9(7)
Fe1 C12 C8 C9 -61.8(5)
C11 C12 C8 Fe1 58.5(5)
C13 C12 C8 Fe1 -117.1(7)
C19 C18 C17 C16 1.1(9)
Fe1 C18 C17 C16 -58.3(6)
C19 C18 C17 Fe1 59.4(5)
C15 C16 C17 C18 -1.1(10)
Fe1 C16 C17 C18 57.9(6)
C15 C16 C17 Fe1 -59.0(6)
